data_7250239
loop_
_publ_author_name
'Chuskit, Stanzin'
'Kumar, Sunil'
'Das, Dinabandhu'

_publ_section_title
;
 Polymorphism in novel symmetric and asymmetric bis-hydrazone derivatives
;
_journal_issue 20
_journal_name_full CrystEngComm
_journal_page_first 3247
_journal_page_last 3256
_journal_paper_doi 10.1039/D5CE00242G
_journal_volume 27
_journal_year 2025
_chemical_formula_sum 'C40 H34 N4 O2'
_chemical_formula_weight 602.71
_space_group_crystal_system orthorhombic
_space_group_IT_number 37
_space_group_name_Hall 'C 2 -2c'
_space_group_name_H-M_alt 'C c c 2'
_atom_sites_solution_hydrogens mixed
_audit_creation_method SHELXL-2018/3
_audit_update_record
;
2025-02-18 deposited with the CCDC.	2025-04-08 downloaded from the CCDC.
;
_cell_angle_alpha 90
_cell_angle_beta 90
_cell_angle_gamma 90
_cell_formula_units_Z 4
_cell_length_a 9.9995(9)
_cell_length_b 21.219(2)
_cell_length_c 15.4151(14)
_cell_measurement_reflns_used 9891
_cell_measurement_temperature 298(2)
_cell_measurement_theta_max 26.29
_cell_measurement_theta_min 2.25
_cell_volume 3270.8(5)
_computing_cell_refinement 'Bruker SAINT'
_computing_data_collection 'Bruker APEX3'
_computing_data_reduction 'Bruker SAINT'
_computing_molecular_graphics 'Xseed-2017 (Barbour, 2017)'
_computing_structure_refinement 'SHELXL-2018/3 (Sheldrick, 2018)'
_computing_structure_solution 'SHELXT 2018/2 (Sheldrick, 2018)'
_diffrn_ambient_temperature 298(2)
_diffrn_measured_fraction_theta_full 0.989
_diffrn_measured_fraction_theta_max 0.991
_diffrn_measurement_device_type 'Bruker APEX-III CMOS detector'
_diffrn_measurement_method 'phi and omega scan'
_diffrn_radiation_type MoK\a
_diffrn_radiation_wavelength 0.71073
_diffrn_reflns_av_R_equivalents 0.1084
_diffrn_reflns_av_unetI/netI 0.0396
_diffrn_reflns_Laue_measured_fraction_full 0.989
_diffrn_reflns_Laue_measured_fraction_max 0.991
_diffrn_reflns_limit_h_max 13
_diffrn_reflns_limit_h_min -13
_diffrn_reflns_limit_k_max 28
_diffrn_reflns_limit_k_min -28
_diffrn_reflns_limit_l_max 20
_diffrn_reflns_limit_l_min -20
_diffrn_reflns_number 33864
_diffrn_reflns_point_group_measured_fraction_full 0.990
_diffrn_reflns_point_group_measured_fraction_max 0.991
_diffrn_reflns_theta_full 25.000
_diffrn_reflns_theta_max 28.333
_diffrn_reflns_theta_min 2.252
_diffrn_source microfocus
_exptl_absorpt_coefficient_mu 0.076
_exptl_absorpt_correction_T_max 0.992
_exptl_absorpt_correction_T_min 0.976
_exptl_absorpt_correction_type none
_exptl_absorpt_process_details SADABS
_exptl_crystal_colour yellow
_exptl_crystal_density_diffrn 1.224
_exptl_crystal_density_meas ?
_exptl_crystal_description block
_exptl_crystal_F_000 1272
_exptl_crystal_size_max 0.430
_exptl_crystal_size_mid 0.280
_exptl_crystal_size_min 0.110
_refine_diff_density_max 0.157
_refine_diff_density_min -0.148
_refine_diff_density_rms 0.031
_refine_ls_abs_structure_details
;
 Flack x determined using 1316 quotients [(I+)-(I-)]/[(I+)+(I-)]
 (Parsons, Flack and Wagner, Acta Cryst. B69 (2013) 249-259).
;
_refine_ls_abs_structure_Flack 1.9(10)
_refine_ls_extinction_method none
_refine_ls_goodness_of_fit_ref 1.053
_refine_ls_hydrogen_treatment mixed
_refine_ls_matrix_type full
_refine_ls_number_parameters 254
_refine_ls_number_reflns 4055
_refine_ls_number_restraints 1
_refine_ls_restrained_S_all 1.053
_refine_ls_R_factor_all 0.0660
_refine_ls_R_factor_gt 0.0557
_refine_ls_shift/su_max 0.000
_refine_ls_shift/su_mean 0.000
_refine_ls_structure_factor_coef Fsqd
_refine_ls_weighting_details 'w=1/[\s^2^(Fo^2^)+(0.0871P)^2^+0.4169P] where P=(Fo^2^+2Fc^2^)/3'
_refine_ls_weighting_scheme calc
_refine_ls_wR_factor_gt 0.1464
_refine_ls_wR_factor_ref 0.1536
_reflns_Friedel_coverage 0.926
_reflns_Friedel_fraction_full 0.991
_reflns_Friedel_fraction_max 0.992
_reflns_number_gt 3325
_reflns_number_total 4055
_reflns_threshold_expression 'I > 2\s(I)'
_cod_data_source_file d5ce00242g2.cif
_cod_data_source_block NMBB-II
_cod_depositor_comments
;
The following automatic conversions were performed:

data item '_exptl_crystal_density_meas' value 'not measured' was
changed to '?' -- the value is perceived as not measured.

Automatic conversion script
Id: cif_fix_values 8170 2020-07-09 18:12:32Z antanas 

 Adding full bibliography for 7250229--7250245.cif.
;
_cod_database_code 7250239
_shelx_shelxl_version_number 2018/3
_shelx_space_group_comment
;
The symmetry employed for this shelxl refinement is uniquely defined
by the following loop, which should always be used as a source of
symmetry information in preference to the above space-group names.
They are only intended as comments.
;
_shelx_estimated_absorpt_t_min 0.968
_shelx_estimated_absorpt_t_max 0.992

loop_
_space_group_symop_operation_xyz
'x, y, z'
'-x, -y, z'
'-x, y, z+1/2'
'x, -y, z+1/2'
'x+1/2, y+1/2, z'
'-x+1/2, -y+1/2, z'
'-x+1/2, y+1/2, z+1/2'
'x+1/2, -y+1/2, z+1/2'

loop_
_atom_site_label
_atom_site_type_symbol
_atom_site_fract_x
_atom_site_fract_y
_atom_site_fract_z
_atom_site_U_iso_or_equiv
_atom_site_adp_type
_atom_site_occupancy
_atom_site_site_symmetry_order
_atom_site_calc_flag
_atom_site_refinement_flags_posn
_atom_site_refinement_flags_adp
_atom_site_refinement_flags_occupancy
_atom_site_disorder_assembly
_atom_site_disorder_group
N1 N 0.6162(2) 0.29127(13) 0.40798(17) 0.0626(6) Uani 1 1 d . . . . .
N2 N 0.5899(2) 0.24344(12) 0.34766(16) 0.0602(6) Uani 1 1 d . . . . .
C20 C 0.7666(3) 0.16467(15) 0.1726(2) 0.0613(7) Uani 1 1 d . . . . .
C14 C 0.6841(2) 0.23225(14) 0.29386(18) 0.0536(6) Uani 1 1 d . . . . .
C15 C 0.6644(2) 0.18163(13) 0.22904(18) 0.0539(6) Uani 1 1 d . . . . .
C19 C 0.7486(3) 0.11617(17) 0.1128(2) 0.0709(8) Uani 1 1 d . . . . .
C16 C 0.5437(3) 0.14838(16) 0.2246(2) 0.0656(7) Uani 1 1 d . . . . .
O1 O 0.7578(4) 0.48176(15) 0.89447(19) 0.1104(12) Uani 1 1 d . . . . .
C6 C 0.6167(3) 0.30841(17) 0.6383(2) 0.0656(7) Uani 1 1 d . . . . .
C18 C 0.6288(4) 0.08482(17) 0.1090(3) 0.0760(9) Uani 1 1 d . . . . .
C7 C 0.6007(3) 0.32496(15) 0.5530(2) 0.0661(8) Uani 1 1 d . . . . .
C17 C 0.5275(3) 0.10055(17) 0.1650(3) 0.0784(9) Uani 1 1 d . . . . .
C11 C 0.6925(4) 0.46190(18) 0.7456(3) 0.0813(10) Uani 1 1 d . . . . .
C8 C 0.6085(4) 0.39060(16) 0.5314(2) 0.0719(8) Uani 1 1 d . . . . .
C13 C 0.5783(3) 0.27724(16) 0.4845(2) 0.0661(7) Uani 1 1 d . . . . .
C9 C 0.6342(4) 0.43468(18) 0.5936(3) 0.0764(9) Uani 1 1 d . . . . .
C10 C 0.6566(3) 0.41782(15) 0.6805(2) 0.0681(8) Uani 1 1 d . . . . .
C4 C 0.6667(4) 0.33601(18) 0.7910(3) 0.0755(9) Uani 1 1 d . . . . .
C5 C 0.6462(3) 0.35305(15) 0.7037(2) 0.0643(7) Uani 1 1 d . . . . .
C3 C 0.7013(5) 0.3792(2) 0.8517(3) 0.0849(11) Uani 1 1 d . . . . .
C2 C 0.7171(4) 0.4430(2) 0.8280(3) 0.0831(10) Uani 1 1 d . . . . .
C12 C 0.5239(6) 0.2142(2) 0.5091(3) 0.1063(16) Uani 1 1 d . . . . .
H12A H 0.475725 0.196710 0.460919 0.159 Uiso 1 1 calc R U . . .
H12B H 0.464694 0.218763 0.557717 0.159 Uiso 1 1 calc R U . . .
H12C H 0.596289 0.186694 0.524448 0.159 Uiso 1 1 calc R U . . .
C1 C 0.8066(8) 0.5423(3) 0.8708(4) 0.132(2) Uani 1 1 d . . . . .
H1A H 0.872121 0.537996 0.825716 0.198 Uiso 1 1 calc R U . . .
H1B H 0.846743 0.562055 0.920451 0.198 Uiso 1 1 calc R U . . .
H1C H 0.733814 0.567825 0.850358 0.198 Uiso 1 1 calc R U . . .
H20 H 0.854(4) 0.1833(17) 0.177(2) 0.066(9) Uiso 1 1 d . . . . .
H8 H 0.593(3) 0.4029(16) 0.470(2) 0.061(8) Uiso 1 1 d . . . . .
H16 H 0.475(4) 0.1595(16) 0.266(3) 0.077(10) Uiso 1 1 d . . . . .
H17 H 0.443(4) 0.0775(16) 0.157(2) 0.073(9) Uiso 1 1 d . . . . .
H6 H 0.615(4) 0.263(2) 0.655(3) 0.088(12) Uiso 1 1 d . . . . .
H9 H 0.641(4) 0.481(2) 0.575(3) 0.097(13) Uiso 1 1 d . . . . .
H3 H 0.736(5) 0.369(2) 0.917(4) 0.114(16) Uiso 1 1 d . . . . .
H19 H 0.813(5) 0.111(2) 0.073(3) 0.090(12) Uiso 1 1 d . . . . .
H4 H 0.653(6) 0.295(3) 0.809(4) 0.110(16) Uiso 1 1 d . . . . .
H18 H 0.622(4) 0.053(2) 0.066(3) 0.084(11) Uiso 1 1 d . . . . .
H11 H 0.696(5) 0.510(3) 0.725(3) 0.106(14) Uiso 1 1 d . . . . .

loop_
_atom_site_aniso_label
_atom_site_aniso_U_11
_atom_site_aniso_U_22
_atom_site_aniso_U_33
_atom_site_aniso_U_23
_atom_site_aniso_U_13
_atom_site_aniso_U_12
N1 0.0546(11) 0.0667(14) 0.0664(14) -0.0029(11) 0.0077(10) 0.0009(10)
N2 0.0522(11) 0.0633(14) 0.0650(14) -0.0012(11) 0.0079(10) -0.0030(9)
C20 0.0525(14) 0.0662(17) 0.0651(16) -0.0019(14) 0.0002(12) -0.0043(12)
C14 0.0456(12) 0.0614(14) 0.0538(13) 0.0070(11) -0.0025(10) 0.0008(11)
C15 0.0470(12) 0.0593(14) 0.0553(14) 0.0073(12) -0.0033(10) -0.0006(10)
C19 0.0710(19) 0.068(2) 0.074(2) -0.0046(16) 0.0063(16) 0.0056(14)
C16 0.0532(14) 0.0729(18) 0.0707(17) 0.0034(15) 0.0007(13) -0.0048(12)
O1 0.163(3) 0.093(2) 0.0751(16) -0.0191(15) 0.0234(19) -0.0280(19)
C6 0.0616(15) 0.0634(18) 0.0718(18) -0.0002(14) 0.0163(13) -0.0040(13)
C18 0.082(2) 0.0652(19) 0.081(2) -0.0083(17) -0.0083(18) -0.0022(15)
C7 0.0573(15) 0.0664(17) 0.0744(19) -0.0061(14) 0.0193(13) -0.0025(12)
C17 0.0688(19) 0.0748(19) 0.092(2) -0.0013(19) -0.0081(18) -0.0152(16)
C11 0.100(3) 0.0642(19) 0.079(2) -0.0072(17) 0.0242(19) -0.0059(18)
C8 0.0712(18) 0.071(2) 0.074(2) 0.0034(16) 0.0109(15) -0.0027(14)
C13 0.0579(14) 0.0714(18) 0.0689(17) -0.0039(15) 0.0164(14) -0.0072(14)
C9 0.085(2) 0.0603(18) 0.084(2) 0.0024(17) 0.0153(18) 0.0041(15)
C10 0.0679(17) 0.0619(16) 0.0746(19) -0.0019(15) 0.0197(14) 0.0010(13)
C4 0.084(2) 0.069(2) 0.073(2) 0.0034(17) 0.0203(17) -0.0113(16)
C5 0.0561(14) 0.0619(16) 0.0749(18) -0.0019(14) 0.0211(13) -0.0025(11)
C3 0.104(3) 0.085(2) 0.0652(19) -0.0013(18) 0.0187(19) -0.014(2)
C2 0.096(2) 0.081(2) 0.072(2) -0.0130(18) 0.0276(18) -0.0119(19)
C12 0.139(4) 0.098(3) 0.081(2) -0.016(2) 0.032(2) -0.054(3)
C1 0.197(7) 0.091(3) 0.107(4) -0.034(3) 0.049(4) -0.045(4)

loop_
_atom_type_symbol
_atom_type_description
_atom_type_scat_dispersion_real
_atom_type_scat_dispersion_imag
_atom_type_scat_source
C C 0.0033 0.0016 'International Tables Vol C Tables 4.2.6.8 and 6.1.1.4'
H H 0.0000 0.0000 'International Tables Vol C Tables 4.2.6.8 and 6.1.1.4'
N N 0.0061 0.0033 'International Tables Vol C Tables 4.2.6.8 and 6.1.1.4'
O O 0.0106 0.0060 'International Tables Vol C Tables 4.2.6.8 and 6.1.1.4'

loop_
_geom_angle_atom_site_label_1
_geom_angle_atom_site_label_2
_geom_angle_atom_site_label_3
_geom_angle
_geom_angle_site_symmetry_1
_geom_angle_site_symmetry_3
_geom_angle_publ_flag
C13 N1 N2 112.9(3) . . ?
C14 N2 N1 115.3(2) . . ?
C15 C20 C19 120.7(3) . . ?
N2 C14 C15 118.4(2) . . ?
N2 C14 C14 123.2(2) . 6_655 ?
C15 C14 C14 118.4(2) . 6_655 ?
C20 C15 C16 118.2(3) . . ?
C20 C15 C14 120.9(2) . . ?
C16 C15 C14 120.9(2) . . ?
C18 C19 C20 120.0(3) . . ?
C17 C16 C15 120.3(3) . . ?
C2 O1 C1 116.8(4) . . ?
C7 C6 C5 122.4(3) . . ?
C19 C18 C17 120.0(3) . . ?
C6 C7 C8 117.8(3) . . ?
C6 C7 C13 121.8(3) . . ?
C8 C7 C13 120.4(3) . . ?
C18 C17 C16 120.8(3) . . ?
C2 C11 C10 121.0(4) . . ?
C9 C8 C7 120.9(3) . . ?
N1 C13 C7 117.1(3) . . ?
N1 C13 C12 123.6(3) . . ?
C7 C13 C12 119.1(3) . . ?
C8 C9 C10 121.7(3) . . ?
C9 C10 C11 123.2(3) . . ?
C9 C10 C5 118.3(3) . . ?
C11 C10 C5 118.5(3) . . ?
C3 C4 C5 121.5(4) . . ?
C4 C5 C6 122.6(3) . . ?
C4 C5 C10 118.5(3) . . ?
C6 C5 C10 118.9(3) . . ?
C4 C3 C2 120.0(4) . . ?
C11 C2 O1 125.2(4) . . ?
C11 C2 C3 120.4(4) . . ?
O1 C2 C3 114.4(4) . . ?

loop_
_geom_bond_atom_site_label_1
_geom_bond_atom_site_label_2
_geom_bond_distance
_geom_bond_site_symmetry_2
_geom_bond_publ_flag
N1 C13 1.274(4) . ?
N1 N2 1.401(4) . ?
N2 C14 1.277(4) . ?
C20 C15 1.389(4) . ?
C20 C19 1.393(5) . ?
C14 C15 1.480(4) . ?
C14 C14 1.518(5) 6_655 ?
C15 C16 1.400(4) . ?
C19 C18 1.371(5) . ?
C16 C17 1.379(5) . ?
O1 C2 1.375(5) . ?
O1 C1 1.422(6) . ?
C6 C7 1.370(5) . ?
C6 C5 1.414(5) . ?
C18 C17 1.372(5) . ?
C7 C8 1.434(5) . ?
C7 C13 1.480(5) . ?
C11 C2 1.354(7) . ?
C11 C10 1.418(5) . ?
C8 C9 1.364(5) . ?
C13 C12 1.492(5) . ?
C9 C10 1.405(5) . ?
C10 C5 1.424(5) . ?
C4 C3 1.354(6) . ?
C4 C5 1.409(5) . ?
C3 C2 1.411(6) . ?
